data_1565055
loop_
_publ_author_name
'Beucher, Helene'
'Schoergenhumer, Johannes'
'Merino, Est\'ibaliz'
'Nevado, Cristina'

_publ_section_title
;
 Chelation-Assisted C-C Bond Activation of Biphenylene by Gold(I) Halides
;
_journal_name_full 'Chemical Science'
_journal_paper_doi 10.1039/D1SC03814A
_journal_year 2021
_chemical_formula_moiety '2(C42 H52 Au Cl2 P2 +), 2(Cl -) 3(C H Cl3)'
_chemical_formula_sum 'C87 H107 Au2 Cl15 P4'
_chemical_formula_weight 2202.28
_space_group_crystal_system monoclinic
_space_group_IT_number 14
_space_group_name_Hall '-P 2ybc'
_space_group_name_H-M_alt 'P 1 21/c 1'
_atom_sites_solution_hydrogens geom
_audit_creation_method SHELXL-2018/3
_audit_update_record
;
2021-02-25 deposited with the CCDC.	2021-10-27 downloaded from the CCDC.
;
_cell_angle_alpha 90
_cell_angle_beta 108.8634(9)
_cell_angle_gamma 90
_cell_formula_units_Z 4
_cell_length_a 23.48871(18)
_cell_length_b 14.95860(11)
_cell_length_c 29.4123(3)
_cell_measurement_reflns_used 36724
_cell_measurement_temperature 160(2)
_cell_measurement_theta_max 28.3900
_cell_measurement_theta_min 2.9240
_cell_volume 9779.22(15)
_computing_cell_refinement 'CrysAlisPro, Version 1.171.39.46 (Rigaku Oxford Diffraction, 2018)'
_computing_data_collection 'CrysAlisPro, Version 1.171.39.46 (Rigaku Oxford Diffraction, 2018)'
_computing_data_reduction 'CrysAlisPro, Version 1.171.39.46 (Rigaku Oxford Diffraction, 2018)'
_computing_molecular_graphics 'ORTEPII (Johnson, 1976)'
_computing_publication_material 'SHELXL-2018 and PLATON (Spek, 2015)'
_computing_structure_refinement 'SHELXL-2018 (Sheldrick, 2015b)'
_computing_structure_solution 'SHELXT-2018 (Sheldrick, 2015a)'
_diffrn_ambient_environment N~2~
_diffrn_ambient_temperature 160(2)
_diffrn_detector 'CCD area detector'
_diffrn_detector_area_resol_mean 10.3801
_diffrn_detector_type 'Atlas CCD area detector on \k goniostat'
_diffrn_measured_fraction_theta_full 0.999
_diffrn_measured_fraction_theta_max 0.935
_diffrn_measurement_device 'four-circle \k-geometry diffractometer'
_diffrn_measurement_device_type 'Oxford Diffraction SuperNova, dual radiation diffractometer'
_diffrn_measurement_method '\w scans'
_diffrn_radiation_monochromator mirror
_diffrn_radiation_probe x-ray
_diffrn_radiation_type 'Mo K\a'
_diffrn_radiation_wavelength 0.71073
_diffrn_reflns_av_R_equivalents 0.0412
_diffrn_reflns_av_unetI/netI 0.0444
_diffrn_reflns_Laue_measured_fraction_full 0.999
_diffrn_reflns_Laue_measured_fraction_max 0.935
_diffrn_reflns_limit_h_max 32
_diffrn_reflns_limit_h_min -32
_diffrn_reflns_limit_k_max 20
_diffrn_reflns_limit_k_min -19
_diffrn_reflns_limit_l_max 40
_diffrn_reflns_limit_l_min -39
_diffrn_reflns_number 124382
_diffrn_reflns_point_group_measured_fraction_full 0.999
_diffrn_reflns_point_group_measured_fraction_max 0.935
_diffrn_reflns_theta_full 25.242
_diffrn_reflns_theta_max 29.948
_diffrn_reflns_theta_min 2.664
_diffrn_source 'micro-focus sealed X-ray tube'
_diffrn_source_type 'SuperNova (Mo) X-ray source'
_exptl_absorpt_coefficient_mu 3.513
_exptl_absorpt_correction_T_max 0.845
_exptl_absorpt_correction_T_min 0.633
_exptl_absorpt_correction_type gaussian
_exptl_absorpt_process_details
;
Numerical absorption correction based on gaussian integration over
a multifaceted crystal model 
plus an empirical absorption correction using spherical harmonics, 
implemented in the SCALE3 ABSPACK scaling algorithm.
CrysAlisPro, Version 1.171.39.46 (Rigaku Oxford Diffraction, 2018)
;
_exptl_crystal_colour colourless
_exptl_crystal_density_diffrn 1.496
_exptl_crystal_description prism
_exptl_crystal_F_000 4408
_exptl_crystal_size_max 0.23
_exptl_crystal_size_mid 0.18
_exptl_crystal_size_min 0.17
_refine_diff_density_max 1.386
_refine_diff_density_min -1.129
_refine_diff_density_rms 0.109
_refine_ls_extinction_method none
_refine_ls_goodness_of_fit_ref 1.029
_refine_ls_hydrogen_treatment constr
_refine_ls_matrix_type full
_refine_ls_number_parameters 1053
_refine_ls_number_reflns 26513
_refine_ls_number_restraints 102
_refine_ls_restrained_S_all 1.036
_refine_ls_R_factor_all 0.0748
_refine_ls_R_factor_gt 0.0412
_refine_ls_shift/su_max 0.004
_refine_ls_shift/su_mean 0.000
_refine_ls_structure_factor_coef Fsqd
_refine_ls_weighting_details 'w=1/[\s^2^(Fo^2^)+(0.0315P)^2^+19.1876P] where P=(Fo^2^+2Fc^2^)/3'
_refine_ls_weighting_scheme calc
_refine_ls_wR_factor_gt 0.0816
_refine_ls_wR_factor_ref 0.0962
_reflns_Friedel_coverage 0.000
_reflns_number_gt 18897
_reflns_number_total 26513
_reflns_threshold_expression 'I > 2\s(I)'
_cod_data_source_file d1sc03814a2.cif
_cod_data_source_block NV1809
_cod_original_sg_symbol_H-M 'P 21/c'
_cod_database_code 1565055
_shelx_shelxl_version_number 2018/3
_shelx_space_group_comment
;
The symmetry employed for this shelxl refinement is uniquely defined
by the following loop, which should always be used as a source of
symmetry information in preference to the above space-group names.
They are only intended as comments.
;
_oxdiff_exptl_absorpt_empirical_full_min 0.923
_oxdiff_exptl_absorpt_empirical_full_max 1.112
_oxdiff_exptl_absorpt_empirical_details
;
Empirical correction (ABSPACK) includes:
- Absorption correction using spherical harmonics
- Frame scaling
;

loop_
_space_group_symop_operation_xyz
'x, y, z'
'-x, y+1/2, -z+1/2'
'-x, -y, -z'
'x, -y-1/2, z-1/2'

loop_
_atom_site_label
_atom_site_type_symbol
_atom_site_fract_x
_atom_site_fract_y
_atom_site_fract_z
_atom_site_U_iso_or_equiv
_atom_site_adp_type
_atom_site_occupancy
_atom_site_site_symmetry_order
_atom_site_calc_flag
_atom_site_refinement_flags_posn
_atom_site_refinement_flags_adp
_atom_site_refinement_flags_occupancy
_atom_site_disorder_assembly
_atom_site_disorder_group
Au1 Au 0.83309(2) 0.27359(2) 0.66938(2) 0.03608(5) Uani 1 1 d . . . . .
Cl1 Cl 0.48550(6) 0.08029(10) 0.41697(5) 0.0656(4) Uani 1 1 d . . . . .
Cl2 Cl 1.12103(9) 0.40058(15) 0.98353(7) 0.1125(7) Uani 1 1 d . . . . .
P1 P 0.78187(4) 0.36750(7) 0.60733(4) 0.0315(2) Uani 1 1 d . . . . .
P2 P 0.89668(4) 0.17569(7) 0.72307(4) 0.0370(2) Uani 1 1 d . . . . .
C1 C 0.69976(16) 0.3570(3) 0.59162(15) 0.0328(8) Uani 1 1 d . . . . .
H1A H 0.688461 0.374067 0.620078 0.039 Uiso 1 1 calc R U . . .
H1B H 0.680808 0.400720 0.565917 0.039 Uiso 1 1 calc R U . . .
C2 C 0.67331(16) 0.2663(2) 0.57503(14) 0.0301(8) Uani 1 1 d . . . . .
C3 C 0.68962(18) 0.1903(3) 0.60553(15) 0.0373(9) Uani 1 1 d . . . . .
H3 H 0.719831 0.197009 0.635925 0.045 Uiso 1 1 calc R U . . .
C4 C 0.6636(2) 0.1073(3) 0.59302(17) 0.0447(10) Uani 1 1 d . . . . .
H4 H 0.677251 0.058757 0.614627 0.054 Uiso 1 1 calc R U . . .
C5 C 0.6173(2) 0.0924(3) 0.54904(17) 0.0452(11) Uani 1 1 d . . . . .
H5 H 0.598581 0.035825 0.540459 0.054 Uiso 1 1 calc R U . . .
C6 C 0.60154(17) 0.1650(3) 0.51994(15) 0.0387(9) Uani 1 1 d . . . . .
C7 C 0.56191(17) 0.2016(3) 0.47328(15) 0.0381(9) Uani 1 1 d . . . . .
C8 C 0.51835(19) 0.1856(3) 0.43091(17) 0.0465(11) Uani 1 1 d . . . . .
C9 C 0.5015(2) 0.2564(4) 0.39848(18) 0.0576(13) Uani 1 1 d . . . . .
H9 H 0.471262 0.247532 0.368280 0.069 Uiso 1 1 calc R U . . .
C10 C 0.5281(2) 0.3389(4) 0.40973(18) 0.0597(13) Uani 1 1 d . . . . .
H10 H 0.515497 0.385662 0.386824 0.072 Uiso 1 1 calc R U . . .
C11 C 0.5736(2) 0.3573(3) 0.45416(16) 0.0482(11) Uani 1 1 d . . . . .
H11 H 0.591752 0.414483 0.461762 0.058 Uiso 1 1 calc R U . . .
C12 C 0.58913(17) 0.2871(3) 0.48483(15) 0.0370(9) Uani 1 1 d . . . . .
C13 C 0.62925(17) 0.2501(3) 0.53221(15) 0.0335(9) Uani 1 1 d . . . . .
C14 C 0.79968(19) 0.3438(3) 0.55092(16) 0.0456(11) Uani 1 1 d . . . . .
C15 C 0.7537(2) 0.3833(4) 0.50634(17) 0.0595(13) Uani 1 1 d . . . . .
H15A H 0.713837 0.358345 0.502661 0.089 Uiso 1 1 calc R U . . .
H15B H 0.765007 0.368644 0.477956 0.089 Uiso 1 1 calc R U . . .
H15C H 0.752502 0.448412 0.509732 0.089 Uiso 1 1 calc R U . . .
C16 C 0.8014(2) 0.2422(3) 0.54538(18) 0.0534(12) Uani 1 1 d . . . . .
H16A H 0.832225 0.216854 0.573380 0.080 Uiso 1 1 calc R U . . .
H16B H 0.811147 0.227859 0.516213 0.080 Uiso 1 1 calc R U . . .
H16C H 0.762086 0.216966 0.542982 0.080 Uiso 1 1 calc R U . . .
C17 C 0.8627(2) 0.3803(4) 0.5561(2) 0.0696(17) Uani 1 1 d . . . . .
H17A H 0.862265 0.445691 0.557769 0.104 Uiso 1 1 calc R U . . .
H17B H 0.874292 0.361751 0.528387 0.104 Uiso 1 1 calc R U . . .
H17C H 0.891816 0.356605 0.585621 0.104 Uiso 1 1 calc R U . . .
C18 C 0.79716(18) 0.4866(3) 0.62751(15) 0.0370(9) Uani 1 1 d . . . . .
C19 C 0.86471(19) 0.4986(3) 0.65437(17) 0.0498(11) Uani 1 1 d . . . . .
H19A H 0.877416 0.456357 0.681225 0.075 Uiso 1 1 calc R U . . .
H19B H 0.872276 0.559865 0.666702 0.075 Uiso 1 1 calc R U . . .
H19C H 0.887492 0.487358 0.632311 0.075 Uiso 1 1 calc R U . . .
C20 C 0.7642(2) 0.5024(3) 0.66423(16) 0.0450(10) Uani 1 1 d . . . . .
H20A H 0.720929 0.508037 0.647365 0.067 Uiso 1 1 calc R U . . .
H20B H 0.779189 0.557409 0.682194 0.067 Uiso 1 1 calc R U . . .
H20C H 0.771479 0.451772 0.686539 0.067 Uiso 1 1 calc R U . . .
C21 C 0.7765(2) 0.5556(3) 0.58761(18) 0.0517(12) Uani 1 1 d . . . . .
H21A H 0.800702 0.550033 0.566137 0.078 Uiso 1 1 calc R U . . .
H21B H 0.781528 0.615689 0.601628 0.078 Uiso 1 1 calc R U . . .
H21C H 0.734036 0.545569 0.569350 0.078 Uiso 1 1 calc R U . . .
C22 C 0.89617(18) 0.1902(3) 0.78516(16) 0.0428(10) Uani 1 1 d . . . . .
H22A H 0.853975 0.186061 0.784842 0.051 Uiso 1 1 calc R U . . .
H22B H 0.918377 0.139485 0.804572 0.051 Uiso 1 1 calc R U . . .
C23 C 0.92274(17) 0.2760(3) 0.81036(16) 0.0380(9) Uani 1 1 d . . . . .
C24 C 0.89876(18) 0.3611(3) 0.79333(16) 0.0416(10) Uani 1 1 d . . . . .
H24 H 0.865380 0.364449 0.764615 0.050 Uiso 1 1 calc R U . . .
C25 C 0.9220(2) 0.4392(3) 0.81686(18) 0.0481(11) Uani 1 1 d . . . . .
H25 H 0.904257 0.494513 0.803844 0.058 Uiso 1 1 calc R U . . .
C26 C 0.9718(2) 0.4394(3) 0.85999(18) 0.0504(12) Uani 1 1 d . . . . .
H26 H 0.988070 0.493027 0.876412 0.060 Uiso 1 1 calc R U . . .
C27 C 0.9943(2) 0.3582(3) 0.87596(17) 0.0487(11) Uani 1 1 d . . . . .
C28 C 1.0396(2) 0.3031(4) 0.91445(18) 0.0576(13) Uani 1 1 d . . . . .
C29 C 1.0881(3) 0.3021(5) 0.9556(2) 0.0769(18) Uani 1 1 d . . . . .
C30 C 1.1105(3) 0.2171(5) 0.9746(2) 0.086(2) Uani 1 1 d . . . . .
H30 H 1.144250 0.213517 1.003118 0.103 Uiso 1 1 calc R U . . .
C31 C 1.0844(3) 0.1412(5) 0.9527(2) 0.0778(19) Uani 1 1 d . . . . .
H31 H 1.100159 0.085542 0.966741 0.093 Uiso 1 1 calc R U . . .
C32 C 1.0346(2) 0.1405(4) 0.90968(18) 0.0619(14) Uani 1 1 d . . . . .
H32 H 1.016671 0.086548 0.894674 0.074 Uiso 1 1 calc R U . . .
C33 C 1.0142(2) 0.2228(3) 0.89132(17) 0.0519(12) Uani 1 1 d . . . . .
C34 C 0.96945(19) 0.2780(3) 0.85237(16) 0.0433(10) Uani 1 1 d . . . . .
C35 C 0.97543(17) 0.1911(3) 0.72277(17) 0.0444(11) Uani 1 1 d . . . . .
C36 C 0.98949(19) 0.2913(3) 0.72532(18) 0.0495(11) Uani 1 1 d . . . . .
H36A H 0.959161 0.322202 0.699126 0.074 Uiso 1 1 calc R U . . .
H36B H 1.029373 0.300640 0.722241 0.074 Uiso 1 1 calc R U . . .
H36C H 0.988936 0.315036 0.756219 0.074 Uiso 1 1 calc R U . . .
C37 C 1.02262(19) 0.1442(4) 0.76493(19) 0.0600(14) Uani 1 1 d . . . . .
H37A H 1.018756 0.165231 0.795342 0.090 Uiso 1 1 calc R U . . .
H37B H 1.063027 0.157987 0.764022 0.090 Uiso 1 1 calc R U . . .
H37C H 1.016122 0.079402 0.762241 0.090 Uiso 1 1 calc R U . . .
C38 C 0.9797(2) 0.1564(4) 0.67533(19) 0.0615(14) Uani 1 1 d . . . . .
H38A H 0.975317 0.091256 0.674168 0.092 Uiso 1 1 calc R U . . .
H38B H 1.018965 0.172526 0.672630 0.092 Uiso 1 1 calc R U . . .
H38C H 0.947708 0.183205 0.648646 0.092 Uiso 1 1 calc R U . . .
C39 C 0.86782(19) 0.0580(3) 0.70810(19) 0.0492(12) Uani 1 1 d . . . . .
C40 C 0.9135(2) -0.0144(3) 0.7335(2) 0.0648(15) Uani 1 1 d . . . . .
H40A H 0.947239 -0.014016 0.720777 0.097 Uiso 1 1 calc R U . . .
H40B H 0.893930 -0.073105 0.727855 0.097 Uiso 1 1 calc R U . . .
H40C H 0.928439 -0.002257 0.768104 0.097 Uiso 1 1 calc R U . . .
C41 C 0.8479(2) 0.0442(3) 0.6535(2) 0.0658(15) Uani 1 1 d . . . . .
H41A H 0.818169 0.089883 0.637654 0.099 Uiso 1 1 calc R U . . .
H41B H 0.829824 -0.015248 0.645571 0.099 Uiso 1 1 calc R U . . .
H41C H 0.882826 0.049116 0.642385 0.099 Uiso 1 1 calc R U . . .
C42 C 0.8123(2) 0.0497(3) 0.7247(2) 0.0605(14) Uani 1 1 d . . . . .
H42A H 0.825250 0.047338 0.759915 0.091 Uiso 1 1 calc R U . . .
H42B H 0.790332 -0.005146 0.711509 0.091 Uiso 1 1 calc R U . . .
H42C H 0.786019 0.101481 0.713409 0.091 Uiso 1 1 calc R U . . .
Au2 Au 0.64763(2) 0.28938(2) 0.78172(2) 0.03372(5) Uani 1 1 d . . . . .
Cl3 Cl 0.39015(6) 0.40844(11) 0.45801(5) 0.0743(4) Uani 1 1 d . . . . .
Cl4 Cl 1.00451(6) 0.11043(14) 1.03700(6) 0.0937(6) Uani 1 1 d . . . . .
P3 P 0.58178(4) 0.19196(7) 0.72922(4) 0.0317(2) Uani 1 1 d . . . . .
P4 P 0.70845(4) 0.38715(6) 0.83745(4) 0.0293(2) Uani 1 1 d . . . . .
C51 C 0.58954(18) 0.1964(3) 0.66908(15) 0.0374(9) Uani 1 1 d . . . . .
H51A H 0.632525 0.187297 0.672652 0.045 Uiso 1 1 calc R U . . .
H51B H 0.567014 0.145313 0.650290 0.045 Uiso 1 1 calc R U . . .
C52 C 0.56868(17) 0.2801(3) 0.64002(16) 0.0374(9) Uani 1 1 d . . . . .
C53 C 0.59639(18) 0.3643(3) 0.65521(17) 0.0438(11) Uani 1 1 d . . . . .
H53 H 0.628346 0.368148 0.684824 0.053 Uiso 1 1 calc R U . . .
C54 C 0.5779(2) 0.4408(3) 0.62783(19) 0.0530(12) Uani 1 1 d . . . . .
H54 H 0.597078 0.495822 0.639803 0.064 Uiso 1 1 calc R U . . .
C55 C 0.53174(19) 0.4405(3) 0.58290(19) 0.0507(12) Uani 1 1 d . . . . .
H55 H 0.519399 0.493043 0.564169 0.061 Uiso 1 1 calc R U . . .
C56 C 0.50656(18) 0.3601(3) 0.56865(17) 0.0443(11) Uani 1 1 d . . . . .
C57 C 0.4596(2) 0.3080(3) 0.53136(17) 0.0475(11) Uani 1 1 d . . . . .
C58 C 0.4128(2) 0.3098(4) 0.48995(18) 0.0545(13) Uani 1 1 d . . . . .
C59 C 0.3819(3) 0.2301(4) 0.47477(18) 0.0658(15) Uani 1 1 d . . . . .
H59 H 0.348950 0.229052 0.445721 0.079 Uiso 1 1 calc R U . . .
C60 C 0.3983(3) 0.1530(4) 0.5010(2) 0.0693(16) Uani 1 1 d . . . . .
H60 H 0.376472 0.099533 0.489607 0.083 Uiso 1 1 calc R U . . .
C61 C 0.4472(2) 0.1511(4) 0.54483(19) 0.0615(14) Uani 1 1 d . . . . .
H61 H 0.458370 0.098009 0.563257 0.074 Uiso 1 1 calc R U . . .
C62 C 0.4769(2) 0.2289(3) 0.55886(17) 0.0465(11) Uani 1 1 d . . . . .
C63 C 0.52448(19) 0.2808(3) 0.59653(16) 0.0407(10) Uani 1 1 d . . . . .
C64 C 0.50182(16) 0.2189(3) 0.72306(15) 0.0364(9) Uani 1 1 d . . . . .
C65 C 0.49489(17) 0.3214(3) 0.72010(17) 0.0451(11) Uani 1 1 d . . . . .
H65A H 0.521406 0.348310 0.749771 0.068 Uiso 1 1 calc R U . . .
H65B H 0.453054 0.337390 0.715951 0.068 Uiso 1 1 calc R U . . .
H65C H 0.505808 0.343630 0.692679 0.068 Uiso 1 1 calc R U . . .
C66 C 0.45680(17) 0.1785(3) 0.67756(15) 0.0419(10) Uani 1 1 d . . . . .
H66A H 0.463861 0.203740 0.649108 0.063 Uiso 1 1 calc R U . . .
H66B H 0.415708 0.192417 0.676714 0.063 Uiso 1 1 calc R U . . .
H66C H 0.462123 0.113471 0.677833 0.063 Uiso 1 1 calc R U . . .
C67 C 0.48760(19) 0.1874(3) 0.76769(16) 0.0489(11) Uani 1 1 d . . . . .
H67A H 0.487404 0.121950 0.768533 0.073 Uiso 1 1 calc R U . . .
H67B H 0.448011 0.210034 0.766572 0.073 Uiso 1 1 calc R U . . .
H67C H 0.518285 0.210187 0.796556 0.073 Uiso 1 1 calc R U . . .
C68 C 0.60428(18) 0.0737(3) 0.74816(15) 0.0387(9) Uani 1 1 d . . . . .
C69 C 0.5583(2) 0.0044(3) 0.72011(17) 0.0503(12) Uani 1 1 d . . . . .
H69A H 0.521254 0.010279 0.728358 0.075 Uiso 1 1 calc R U . . .
H69B H 0.574865 -0.055824 0.728457 0.075 Uiso 1 1 calc R U . . .
H69C H 0.549368 0.014275 0.685567 0.075 Uiso 1 1 calc R U . . .
C70 C 0.6156(2) 0.0625(3) 0.80200(16) 0.0515(12) Uani 1 1 d . . . . .
H70A H 0.644458 0.107776 0.819682 0.077 Uiso 1 1 calc R U . . .
H70B H 0.631949 0.002770 0.812080 0.077 Uiso 1 1 calc R U . . .
H70C H 0.577665 0.069824 0.808766 0.077 Uiso 1 1 calc R U . . .
C71 C 0.66425(19) 0.0569(3) 0.73899(18) 0.0475(11) Uani 1 1 d . . . . .
H71A H 0.656985 0.051892 0.704352 0.071 Uiso 1 1 calc R U . . .
H71B H 0.682211 0.001255 0.754841 0.071 Uiso 1 1 calc R U . . .
H71C H 0.691750 0.106772 0.751945 0.071 Uiso 1 1 calc R U . . .
C72 C 0.78881(15) 0.3608(3) 0.85005(15) 0.0326(8) Uani 1 1 d . . . . .
H72A H 0.797822 0.366347 0.819531 0.039 Uiso 1 1 calc R U . . .
H72B H 0.812560 0.407238 0.872084 0.039 Uiso 1 1 calc R U . . .
C73 C 0.81125(16) 0.2713(3) 0.87138(15) 0.0341(9) Uani 1 1 d . . . . .
C74 C 0.78802(18) 0.1896(3) 0.84828(16) 0.0395(10) Uani 1 1 d . . . . .
H74 H 0.755399 0.191862 0.819014 0.047 Uiso 1 1 calc R U . . .
C75 C 0.81056(19) 0.1071(3) 0.86630(17) 0.0460(11) Uani 1 1 d . . . . .
H75 H 0.792555 0.054752 0.849377 0.055 Uiso 1 1 calc R U . . .
C76 C 0.8596(2) 0.0980(3) 0.90914(18) 0.0506(12) Uani 1 1 d . . . . .
H76 H 0.875276 0.041418 0.921822 0.061 Uiso 1 1 calc R U . . .
C77 C 0.88258(17) 0.1757(3) 0.93075(16) 0.0430(10) Uani 1 1 d . . . . .
C78 C 0.92882(19) 0.2213(4) 0.97175(17) 0.0509(12) Uani 1 1 d . . . . .
C79 C 0.9762(2) 0.2136(4) 1.0137(2) 0.0657(16) Uani 1 1 d . . . . .
C80 C 0.9996(3) 0.2944(6) 1.0375(2) 0.084(2) Uani 1 1 d . . . . .
H80 H 1.032221 0.291930 1.066794 0.101 Uiso 1 1 calc R U . . .
C81 C 0.9767(2) 0.3754(5) 1.0198(2) 0.0789(19) Uani 1 1 d . . . . .
H81 H 0.994021 0.427752 1.037044 0.095 Uiso 1 1 calc R U . . .
C82 C 0.9277(2) 0.3845(4) 0.97629(18) 0.0585(13) Uani 1 1 d . . . . .
H82 H 0.911817 0.441118 0.963796 0.070 Uiso 1 1 calc R U . . .
C83 C 0.90539(18) 0.3069(3) 0.95398(16) 0.0466(11) Uani 1 1 d . . . . .
C84 C 0.85889(17) 0.2606(3) 0.91280(15) 0.0372(9) Uani 1 1 d . . . . .
C85 C 0.69310(19) 0.3830(3) 0.89612(16) 0.0410(10) Uani 1 1 d . . . . .
C86 C 0.7438(2) 0.4236(3) 0.93778(16) 0.0528(12) Uani 1 1 d . . . . .
H86A H 0.781331 0.391416 0.941504 0.079 Uiso 1 1 calc R U . . .
H86B H 0.733602 0.418713 0.967479 0.079 Uiso 1 1 calc R U . . .
H86C H 0.748789 0.486760 0.931014 0.079 Uiso 1 1 calc R U . . .
C87 C 0.6856(2) 0.2837(3) 0.90720(18) 0.0509(12) Uani 1 1 d . . . . .
H87A H 0.652165 0.257851 0.881269 0.076 Uiso 1 1 calc R U . . .
H87B H 0.677075 0.278981 0.937607 0.076 Uiso 1 1 calc R U . . .
H87C H 0.722732 0.251263 0.909756 0.076 Uiso 1 1 calc R U . . .
C88 C 0.6331(2) 0.4300(4) 0.89122(19) 0.0574(13) Uani 1 1 d . . . . .
H88A H 0.636744 0.494024 0.885592 0.086 Uiso 1 1 calc R U . . .
H88B H 0.623095 0.421732 0.920827 0.086 Uiso 1 1 calc R U . . .
H88C H 0.601120 0.404247 0.864108 0.086 Uiso 1 1 calc R U . . .
C89 C 0.70108(17) 0.5029(3) 0.81176(15) 0.0347(9) Uani 1 1 d . . . . .
C90 C 0.7354(2) 0.5054(3) 0.77511(16) 0.0429(10) Uani 1 1 d . . . . .
H90A H 0.778807 0.503112 0.792180 0.064 Uiso 1 1 calc R U . . .
H90B H 0.725647 0.560730 0.756365 0.064 Uiso 1 1 calc R U . . .
H90C H 0.723684 0.453887 0.753484 0.064 Uiso 1 1 calc R U . . .
C91 C 0.63481(19) 0.5202(3) 0.78364(17) 0.0483(11) Uani 1 1 d . . . . .
H91A H 0.621454 0.478477 0.756581 0.072 Uiso 1 1 calc R U . . .
H91B H 0.630016 0.581723 0.771496 0.072 Uiso 1 1 calc R U . . .
H91C H 0.610529 0.511611 0.804832 0.072 Uiso 1 1 calc R U . . .
C92 C 0.7254(2) 0.5767(3) 0.84856(17) 0.0487(11) Uani 1 1 d . . . . .
H92A H 0.701463 0.579541 0.870327 0.073 Uiso 1 1 calc R U . . .
H92B H 0.722918 0.634099 0.831962 0.073 Uiso 1 1 calc R U . . .
H92C H 0.767443 0.564004 0.867068 0.073 Uiso 1 1 calc R U . . .
Cl5 Cl 0.74592(4) 0.28042(6) 0.72540(3) 0.0336(2) Uani 1 1 d . . . . .
Cl6 Cl 0.32129(5) 0.30935(8) 0.71032(4) 0.0495(3) Uani 1 1 d . . . . .
Cl7 Cl 0.37966(9) 0.40817(14) 0.59632(7) 0.1016(6) Uani 1 1 d . . . . .
Cl8 Cl 0.29734(11) 0.26480(15) 0.55860(9) 0.1199(7) Uani 1 1 d . . . . .
Cl9 Cl 0.25252(11) 0.43448(17) 0.57750(9) 0.1405(10) Uani 1 1 d . . . . .
C43 C 0.3117(2) 0.3601(4) 0.5956(2) 0.0669(15) Uani 1 1 d . . . . .
H43 H 0.315987 0.340480 0.629030 0.080 Uiso 1 1 calc R U . . .
Cl10 Cl 0.1642(4) 0.2651(8) 0.60321(16) 0.106(3) Uani 0.548(10) 1 d D U P A 1
Cl11 Cl 0.1412(3) 0.1842(3) 0.6811(3) 0.1023(19) Uani 0.548(10) 1 d D U P A 1
Cl12 Cl 0.1346(8) 0.3743(7) 0.6736(5) 0.097(3) Uani 0.548(10) 1 d D U P A 1
Cl13 Cl 0.1330(11) 0.3800(9) 0.6577(7) 0.106(3) Uani 0.452(10) 1 d D U P A 2
Cl14 Cl 0.1606(3) 0.2081(6) 0.7071(3) 0.115(2) Uani 0.452(10) 1 d D U P A 2
Cl15 Cl 0.1537(5) 0.2309(9) 0.6074(2) 0.120(3) Uani 0.452(10) 1 d D U P A 2
C44 C 0.17245(19) 0.27947(19) 0.66407(12) 0.0595(14) Uani 1 1 d D . . . .
H441 H 0.216106 0.283793 0.683265 0.071 Uiso 0.548(10) 1 calc R U P A 1
H442 H 0.216323 0.294170 0.674521 0.071 Uiso 0.452(10) 1 calc R U P A 2
Cl16 Cl 0.3420(3) 0.3723(4) 0.8494(2) 0.0817(16) Uani 0.572(10) 1 d D U P B 1
Cl17 Cl 0.3401(9) 0.1922(8) 0.8367(10) 0.079(3) Uani 0.572(10) 1 d D U P B 1
Cl18 Cl 0.2287(2) 0.2798(4) 0.8274(3) 0.1031(17) Uani 0.572(10) 1 d D U P B 1
Cl19 Cl 0.21944(18) 0.2673(6) 0.7988(4) 0.110(2) Uani 0.428(10) 1 d D U P B 2
Cl20 Cl 0.3162(5) 0.3810(5) 0.8523(3) 0.092(2) Uani 0.428(10) 1 d D U P B 2
Cl21 Cl 0.3334(13) 0.1848(11) 0.8305(14) 0.083(3) Uani 0.428(10) 1 d D U P B 2
C45 C 0.29673(12) 0.28756(18) 0.81485(17) 0.0613(14) Uani 1 1 d D . . . .
H451 H 0.289726 0.296424 0.779762 0.074 Uiso 0.572(10) 1 calc R U P B 1
H452 H 0.303792 0.305660 0.784383 0.074 Uiso 0.428(10) 1 calc R U P B 2

loop_
_atom_site_aniso_label
_atom_site_aniso_U_11
_atom_site_aniso_U_22
_atom_site_aniso_U_33
_atom_site_aniso_U_23
_atom_site_aniso_U_13
_atom_site_aniso_U_12
Au1 0.02801(7) 0.03052(8) 0.04489(10) -0.00284(7) 0.00510(6) 0.00286(6)
Cl1 0.0506(7) 0.0753(9) 0.0680(9) -0.0321(7) 0.0152(6) -0.0187(6)
Cl2 0.0982(13) 0.1317(17) 0.0819(12) -0.0383(12) -0.0067(10) -0.0116(12)
P1 0.0288(5) 0.0300(5) 0.0355(6) -0.0040(4) 0.0102(4) -0.0023(4)
P2 0.0272(5) 0.0315(5) 0.0489(7) -0.0008(5) 0.0074(4) 0.0057(4)
C1 0.0282(18) 0.030(2) 0.039(2) -0.0018(17) 0.0092(16) -0.0005(15)
C2 0.0287(18) 0.0297(19) 0.034(2) -0.0014(17) 0.0134(16) -0.0001(14)
C3 0.034(2) 0.040(2) 0.037(2) -0.0029(19) 0.0107(17) -0.0020(17)
C4 0.055(3) 0.033(2) 0.047(3) 0.004(2) 0.019(2) -0.0022(19)
C5 0.052(3) 0.035(2) 0.051(3) -0.006(2) 0.021(2) -0.0111(19)
C6 0.031(2) 0.043(2) 0.043(2) -0.010(2) 0.0144(18) -0.0049(17)
C7 0.031(2) 0.045(2) 0.040(2) -0.011(2) 0.0151(17) -0.0012(17)
C8 0.034(2) 0.059(3) 0.047(3) -0.016(2) 0.015(2) 0.000(2)
C9 0.042(3) 0.081(4) 0.044(3) -0.016(3) 0.006(2) 0.007(3)
C10 0.060(3) 0.067(4) 0.046(3) 0.008(3) 0.008(2) 0.019(3)
C11 0.047(3) 0.048(3) 0.046(3) -0.002(2) 0.010(2) 0.010(2)
C12 0.032(2) 0.045(2) 0.034(2) -0.0042(19) 0.0119(17) 0.0059(17)
C13 0.0293(19) 0.034(2) 0.040(2) -0.0005(18) 0.0155(17) 0.0024(15)
C14 0.042(2) 0.054(3) 0.047(3) -0.012(2) 0.023(2) -0.011(2)
C15 0.073(3) 0.066(3) 0.042(3) -0.004(3) 0.021(3) -0.013(3)
C16 0.049(3) 0.062(3) 0.054(3) -0.022(3) 0.023(2) -0.005(2)
C17 0.063(3) 0.090(4) 0.075(4) -0.029(3) 0.048(3) -0.027(3)
C18 0.041(2) 0.026(2) 0.043(2) -0.0027(18) 0.0118(18) -0.0068(16)
C19 0.045(2) 0.045(3) 0.054(3) -0.011(2) 0.008(2) -0.013(2)
C20 0.056(3) 0.032(2) 0.050(3) -0.008(2) 0.021(2) -0.0039(19)
C21 0.056(3) 0.037(2) 0.059(3) 0.008(2) 0.014(2) -0.006(2)
C22 0.031(2) 0.040(2) 0.055(3) 0.006(2) 0.0104(19) 0.0037(17)
C23 0.031(2) 0.041(2) 0.044(2) -0.0016(19) 0.0140(18) 0.0036(16)
C24 0.037(2) 0.045(2) 0.047(3) 0.003(2) 0.0183(19) 0.0043(18)
C25 0.055(3) 0.040(2) 0.057(3) 0.004(2) 0.029(2) 0.002(2)
C26 0.058(3) 0.047(3) 0.053(3) -0.006(2) 0.027(2) -0.013(2)
C27 0.043(2) 0.060(3) 0.045(3) -0.003(2) 0.016(2) -0.002(2)
C28 0.053(3) 0.076(4) 0.044(3) -0.003(3) 0.017(2) 0.006(3)
C29 0.074(4) 0.100(5) 0.048(3) -0.017(3) 0.008(3) 0.007(4)
C30 0.080(4) 0.120(6) 0.044(3) -0.003(4) 0.000(3) 0.037(4)
C31 0.092(5) 0.089(5) 0.051(3) 0.005(3) 0.021(3) 0.043(4)
C32 0.066(3) 0.070(4) 0.049(3) 0.002(3) 0.017(3) 0.022(3)
C33 0.051(3) 0.064(3) 0.043(3) -0.001(2) 0.017(2) 0.012(2)
C34 0.038(2) 0.049(3) 0.046(3) 0.005(2) 0.0162(19) 0.0064(19)
C35 0.0261(19) 0.050(3) 0.054(3) -0.004(2) 0.0080(19) 0.0066(18)
C36 0.033(2) 0.057(3) 0.060(3) -0.003(2) 0.018(2) -0.004(2)
C37 0.029(2) 0.074(4) 0.071(3) 0.006(3) 0.007(2) 0.014(2)
C38 0.046(3) 0.069(3) 0.073(4) -0.012(3) 0.026(3) 0.007(2)
C39 0.040(2) 0.031(2) 0.072(3) -0.002(2) 0.010(2) 0.0047(18)
C40 0.054(3) 0.037(3) 0.098(4) 0.005(3) 0.017(3) 0.014(2)
C41 0.065(3) 0.043(3) 0.078(4) -0.021(3) 0.007(3) 0.000(2)
C42 0.043(3) 0.036(2) 0.097(4) 0.001(3) 0.015(3) -0.004(2)
Au2 0.02506(7) 0.02920(8) 0.04340(10) 0.00271(7) 0.00623(6) -0.00180(5)
Cl3 0.0597(8) 0.0969(11) 0.0618(9) 0.0337(8) 0.0133(7) 0.0167(7)
Cl4 0.0497(8) 0.1415(16) 0.0831(11) 0.0538(11) 0.0122(7) 0.0354(9)
P3 0.0266(5) 0.0288(5) 0.0387(6) 0.0026(4) 0.0091(4) -0.0026(4)
P4 0.0257(4) 0.0263(5) 0.0360(6) 0.0044(4) 0.0104(4) 0.0002(4)
C51 0.037(2) 0.035(2) 0.043(2) 0.0048(19) 0.0165(18) 0.0049(17)
C52 0.0304(19) 0.040(2) 0.047(3) 0.010(2) 0.0198(18) 0.0066(16)
C53 0.029(2) 0.046(3) 0.058(3) 0.012(2) 0.0163(19) 0.0011(18)
C54 0.039(2) 0.044(3) 0.080(4) 0.013(3) 0.024(2) -0.0023(19)
C55 0.037(2) 0.046(3) 0.071(3) 0.024(2) 0.019(2) 0.0075(19)
C56 0.032(2) 0.053(3) 0.052(3) 0.015(2) 0.021(2) 0.0123(19)
C57 0.043(2) 0.060(3) 0.044(3) 0.006(2) 0.021(2) 0.013(2)
C58 0.055(3) 0.069(3) 0.044(3) 0.009(3) 0.021(2) 0.015(3)
C59 0.073(4) 0.087(4) 0.034(3) -0.007(3) 0.014(2) 0.017(3)
C60 0.079(4) 0.068(4) 0.057(3) -0.025(3) 0.017(3) 0.003(3)
C61 0.078(4) 0.050(3) 0.055(3) -0.007(3) 0.021(3) 0.014(3)
C62 0.050(3) 0.050(3) 0.044(3) 0.001(2) 0.021(2) 0.014(2)
C63 0.040(2) 0.043(2) 0.044(2) 0.008(2) 0.0213(19) 0.0095(18)
C64 0.0252(18) 0.045(2) 0.039(2) -0.0017(19) 0.0115(16) -0.0046(16)
C65 0.0251(19) 0.049(3) 0.059(3) -0.008(2) 0.0101(19) 0.0023(17)
C66 0.031(2) 0.052(3) 0.040(2) 0.000(2) 0.0077(18) -0.0074(18)
C67 0.036(2) 0.069(3) 0.045(3) -0.002(2) 0.017(2) -0.011(2)
C68 0.038(2) 0.028(2) 0.044(2) 0.0047(18) 0.0053(18) -0.0052(16)
C69 0.054(3) 0.034(2) 0.057(3) 0.000(2) 0.011(2) -0.014(2)
C70 0.063(3) 0.045(3) 0.044(3) 0.014(2) 0.014(2) 0.001(2)
C71 0.045(2) 0.031(2) 0.062(3) 0.006(2) 0.010(2) 0.0054(18)
C72 0.0251(17) 0.034(2) 0.037(2) 0.0029(17) 0.0079(16) -0.0018(15)
C73 0.0276(18) 0.039(2) 0.037(2) 0.0066(18) 0.0115(16) 0.0024(16)
C74 0.033(2) 0.037(2) 0.045(3) 0.0023(19) 0.0080(18) 0.0024(17)
C75 0.044(2) 0.037(2) 0.057(3) 0.007(2) 0.017(2) 0.0037(19)
C76 0.042(2) 0.052(3) 0.059(3) 0.022(2) 0.019(2) 0.015(2)
C77 0.028(2) 0.058(3) 0.044(3) 0.015(2) 0.0128(18) 0.0100(19)
C78 0.031(2) 0.079(4) 0.043(3) 0.012(3) 0.0122(19) 0.007(2)
C79 0.037(3) 0.102(5) 0.053(3) 0.021(3) 0.007(2) 0.015(3)
C80 0.047(3) 0.142(7) 0.050(3) 0.002(4) -0.002(3) 0.000(4)
C81 0.048(3) 0.118(6) 0.061(4) -0.019(4) 0.006(3) -0.013(3)
C82 0.040(3) 0.082(4) 0.051(3) -0.009(3) 0.011(2) -0.006(2)
C83 0.031(2) 0.068(3) 0.039(2) 0.002(2) 0.0096(18) 0.001(2)
C84 0.0259(18) 0.046(2) 0.041(2) 0.005(2) 0.0123(17) 0.0016(16)
C85 0.043(2) 0.040(2) 0.046(3) 0.004(2) 0.023(2) 0.0029(18)
C86 0.063(3) 0.057(3) 0.042(3) -0.001(2) 0.021(2) -0.002(2)
C87 0.050(3) 0.051(3) 0.058(3) 0.013(2) 0.027(2) -0.003(2)
C88 0.053(3) 0.067(3) 0.064(3) 0.010(3) 0.036(3) 0.009(2)
C89 0.036(2) 0.0263(19) 0.043(2) 0.0047(18) 0.0149(18) 0.0028(15)
C90 0.053(3) 0.033(2) 0.048(3) 0.013(2) 0.023(2) 0.0038(19)
C91 0.044(2) 0.039(2) 0.059(3) 0.012(2) 0.013(2) 0.0133(19)
C92 0.064(3) 0.031(2) 0.055(3) -0.004(2) 0.024(2) -0.004(2)
Cl5 0.0280(4) 0.0344(5) 0.0369(5) 0.0008(4) 0.0083(4) 0.0016(4)
Cl6 0.0416(6) 0.0569(7) 0.0498(7) -0.0069(6) 0.0144(5) -0.0126(5)
Cl7 0.1098(14) 0.1214(15) 0.0978(13) -0.0245(12) 0.0672(11) -0.0202(12)
Cl8 0.1465(19) 0.1125(16) 0.1247(17) -0.0402(14) 0.0770(16) -0.0147(14)
Cl9 0.1428(19) 0.148(2) 0.1430(19) 0.0591(17) 0.0635(16) 0.0929(17)
C43 0.075(4) 0.076(4) 0.059(3) 0.007(3) 0.035(3) 0.021(3)
Cl10 0.072(3) 0.178(7) 0.0600(19) -0.010(3) 0.0086(16) 0.015(4)
Cl11 0.060(3) 0.078(2) 0.184(5) 0.031(3) 0.059(3) -0.0023(17)
Cl12 0.113(3) 0.065(2) 0.128(8) -0.004(3) 0.059(6) 0.0184(19)
Cl13 0.113(3) 0.081(3) 0.129(10) -0.003(4) 0.044(6) 0.011(3)
Cl14 0.060(3) 0.117(4) 0.171(5) 0.047(4) 0.041(3) -0.002(2)
Cl15 0.071(4) 0.158(7) 0.095(3) -0.034(4) -0.024(3) 0.044(4)
C44 0.036(2) 0.073(4) 0.066(3) 0.000(3) 0.012(2) -0.005(2)
Cl16 0.115(4) 0.0433(18) 0.0735(19) -0.0013(14) 0.012(3) -0.015(2)
Cl17 0.070(4) 0.052(3) 0.098(6) 0.008(4) 0.005(4) -0.003(3)
Cl18 0.092(2) 0.092(3) 0.139(5) 0.021(4) 0.056(3) 0.006(2)
Cl19 0.083(3) 0.095(3) 0.141(5) 0.028(5) 0.020(3) 0.007(2)
Cl20 0.129(5) 0.051(2) 0.078(3) -0.0055(19) 0.010(4) 0.001(3)
Cl21 0.079(5) 0.042(3) 0.104(7) 0.006(3) -0.003(4) -0.012(3)
C45 0.067(3) 0.048(3) 0.061(3) 0.003(3) 0.011(3) -0.008(2)

loop_
_atom_type_symbol
_atom_type_description
_atom_type_scat_dispersion_real
_atom_type_scat_dispersion_imag
_atom_type_scat_source
C C 0.0033 0.0016 'International Tables Vol C Tables 4.2.6.8 and 6.1.1.4'
H H 0.0000 0.0000 'International Tables Vol C Tables 4.2.6.8 and 6.1.1.4'
Au Au -2.0133 8.8022 'International Tables Vol C Tables 4.2.6.8 and 6.1.1.4'
Cl Cl 0.1484 0.1585 'International Tables Vol C Tables 4.2.6.8 and 6.1.1.4'
P P 0.1023 0.0942 'International Tables Vol C Tables 4.2.6.8 and 6.1.1.4'

loop_
_exptl_crystal_face_index_h
_exptl_crystal_face_index_k
_exptl_crystal_face_index_l
_exptl_crystal_face_perp_dist
1 0 -1 0.0866
1 0 0 0.1100
-1 0 0 0.0695
0 1 5 0.0858
0 0 -1 0.0997
-2 -5 0 0.0860
1 5 -1 0.0747
1 -5 1 0.0799
-1 0 1 0.0834

loop_
_geom_angle_atom_site_label_1
_geom_angle_atom_site_label_2
_geom_angle_atom_site_label_3
_geom_angle
_geom_angle_site_symmetry_1
_geom_angle_site_symmetry_3
_geom_angle_publ_flag
P1 Au1 P2 169.04(4) . . ?
C1 P1 C14 106.13(19) . . ?
C1 P1 C18 103.82(18) . . ?
C14 P1 C18 112.7(2) . . ?
C1 P1 Au1 112.50(13) . . ?
C14 P1 Au1 112.13(16) . . ?
C18 P1 Au1 109.28(14) . . ?
C22 P2 C35 108.3(2) . . ?
C22 P2 C39 102.9(2) . . ?
C35 P2 C39 113.3(2) . . ?
C22 P2 Au1 113.13(14) . . ?
C35 P2 Au1 109.92(15) . . ?
C39 P2 Au1 109.13(15) . . ?
C2 C1 P1 116.6(3) . . ?
C2 C1 H1A 108.1 . . ?
P1 C1 H1A 108.1 . . ?
C2 C1 H1B 108.1 . . ?
P1 C1 H1B 108.1 . . ?
H1A C1 H1B 107.3 . . ?
C13 C2 C3 114.1(4) . . ?
C13 C2 C1 124.6(4) . . ?
C3 C2 C1 121.1(3) . . ?
C4 C3 C2 123.1(4) . . ?
C4 C3 H3 118.5 . . ?
C2 C3 H3 118.5 . . ?
C3 C4 C5 121.9(4) . . ?
C3 C4 H4 119.0 . . ?
C5 C4 H4 119.0 . . ?
C6 C5 C4 115.1(4) . . ?
C6 C5 H5 122.5 . . ?
C4 C5 H5 122.5 . . ?
C5 C6 C13 123.1(4) . . ?
C5 C6 C7 146.6(4) . . ?
C13 C6 C7 90.2(3) . . ?
C8 C7 C12 121.7(4) . . ?
C8 C7 C6 147.6(4) . . ?
C12 C7 C6 90.7(3) . . ?
C7 C8 C9 117.4(5) . . ?
C7 C8 Cl1 121.4(4) . . ?
C9 C8 Cl1 121.3(4) . . ?
C10 C9 C8 120.7(5) . . ?
C10 C9 H9 119.7 . . ?
C8 C9 H9 119.7 . . ?
C9 C10 C11 122.9(5) . . ?
C9 C10 H10 118.5 . . ?
C11 C10 H10 118.5 . . ?
C12 C11 C10 115.0(5) . . ?
C12 C11 H11 122.5 . . ?
C10 C11 H11 122.5 . . ?
C11 C12 C7 122.3(4) . . ?
C11 C12 C13 148.3(4) . . ?
C7 C12 C13 89.3(3) . . ?
C2 C13 C6 122.7(4) . . ?
C2 C13 C12 147.5(4) . . ?
C6 C13 C12 89.8(3) . . ?
C15 C14 C16 109.3(4) . . ?
C15 C14 C17 109.9(4) . . ?
C16 C14 C17 107.7(4) . . ?
C15 C14 P1 112.9(3) . . ?
C16 C14 P1 107.7(3) . . ?
C17 C14 P1 109.1(3) . . ?
C14 C15 H15A 109.5 . . ?
C14 C15 H15B 109.5 . . ?
H15A C15 H15B 109.5 . . ?
C14 C15 H15C 109.5 . . ?
H15A C15 H15C 109.5 . . ?
H15B C15 H15C 109.5 . . ?
C14 C16 H16A 109.5 . . ?
C14 C16 H16B 109.5 . . ?
H16A C16 H16B 109.5 . . ?
C14 C16 H16C 109.5 . . ?
H16A C16 H16C 109.5 . . ?
H16B C16 H16C 109.5 . . ?
C14 C17 H17A 109.5 . . ?
C14 C17 H17B 109.5 . . ?
H17A C17 H17B 109.5 . . ?
C14 C17 H17C 109.5 . . ?
H17A C17 H17C 109.5 . . ?
H17B C17 H17C 109.5 . . ?
C21 C18 C20 109.3(4) . . ?
C21 C18 C19 109.6(4) . . ?
C20 C18 C19 106.9(4) . . ?
C21 C18 P1 114.8(3) . . ?
C20 C18 P1 106.3(3) . . ?
C19 C18 P1 109.5(3) . . ?
C18 C19 H19A 109.5 . . ?
C18 C19 H19B 109.5 . . ?
H19A C19 H19B 109.5 . . ?
C18 C19 H19C 109.5 . . ?
H19A C19 H19C 109.5 . . ?
H19B C19 H19C 109.5 . . ?
C18 C20 H20A 109.5 . . ?
C18 C20 H20B 109.5 . . ?
H20A C20 H20B 109.5 . . ?
C18 C20 H20C 109.5 . . ?
H20A C20 H20C 109.5 . . ?
H20B C20 H20C 109.5 . . ?
C18 C21 H21A 109.5 . . ?
C18 C21 H21B 109.5 . . ?
H21A C21 H21B 109.5 . . ?
C18 C21 H21C 109.5 . . ?
H21A C21 H21C 109.5 . . ?
H21B C21 H21C 109.5 . . ?
C23 C22 P2 116.8(3) . . ?
C23 C22 H22A 108.1 . . ?
P2 C22 H22A 108.1 . . ?
C23 C22 H22B 108.1 . . ?
P2 C22 H22B 108.1 . . ?
H22A C22 H22B 107.3 . . ?
C34 C23 C24 114.4(4) . . ?
C34 C23 C22 123.2(4) . . ?
C24 C23 C22 122.4(4) . . ?
C25 C24 C23 122.5(4) . . ?
C25 C24 H24 118.8 . . ?
C23 C24 H24 118.8 . . ?
C24 C25 C26 122.0(4) . . ?
C24 C25 H25 119.0 . . ?
C26 C25 H25 119.0 . . ?
C27 C26 C25 115.2(4) . . ?
C27 C26 H26 122.4 . . ?
C25 C26 H26 122.4 . . ?
C26 C27 C34 122.8(4) . . ?
C26 C27 C28 148.1(5) . . ?
C34 C27 C28 89.1(4) . . ?
C29 C28 C33 121.2(5) . . ?
C29 C28 C27 147.8(6) . . ?
C33 C28 C27 91.0(4) . . ?
C28 C29 C30 117.1(6) . . ?
C28 C29 Cl2 121.6(5) . . ?
C30 C29 Cl2 121.3(5) . . ?
C31 C30 C29 120.7(6) . . ?
C31 C30 H30 119.7 . . ?
C29 C30 H30 119.7 . . ?
C30 C31 C32 123.3(6) . . ?
C30 C31 H31 118.3 . . ?
C32 C31 H31 118.3 . . ?
C33 C32 C31 115.3(6) . . ?
C33 C32 H32 122.3 . . ?
C31 C32 H32 122.3 . . ?
C32 C33 C28 122.4(5) . . ?
C32 C33 C34 148.6(5) . . ?
C28 C33 C34 89.0(4) . . ?
C23 C34 C27 123.2(4) . . ?
C23 C34 C33 145.9(4) . . ?
C27 C34 C33 90.9(4) . . ?
C38 C35 C36 107.5(4) . . ?
C38 C35 C37 109.8(4) . . ?
C36 C35 C37 108.6(4) . . ?
C38 C35 P2 108.8(3) . . ?
C36 C35 P2 108.6(3) . . ?
C37 C35 P2 113.3(3) . . ?
C35 C36 H36A 109.5 . . ?
C35 C36 H36B 109.5 . . ?
H36A C36 H36B 109.5 . . ?
C35 C36 H36C 109.5 . . ?
H36A C36 H36C 109.5 . . ?
H36B C36 H36C 109.5 . . ?
C35 C37 H37A 109.5 . . ?
C35 C37 H37B 109.5 . . ?
H37A C37 H37B 109.5 . . ?
C35 C37 H37C 109.5 . . ?
H37A C37 H37C 109.5 . . ?
H37B C37 H37C 109.5 . . ?
C35 C38 H38A 109.5 . . ?
C35 C38 H38B 109.5 . . ?
H38A C38 H38B 109.5 . . ?
C35 C38 H38C 109.5 . . ?
H38A C38 H38C 109.5 . . ?
H38B C38 H38C 109.5 . . ?
C41 C39 C40 110.1(4) . . ?
C41 C39 C42 108.6(4) . . ?
C40 C39 C42 108.5(4) . . ?
C41 C39 P2 109.6(3) . . ?
C40 C39 P2 113.7(3) . . ?
C42 C39 P2 106.2(3) . . ?
C39 C40 H40A 109.5 . . ?
C39 C40 H40B 109.5 . . ?
H40A C40 H40B 109.5 . . ?
C39 C40 H40C 109.5 . . ?
H40A C40 H40C 109.5 . . ?
H40B C40 H40C 109.5 . . ?
C39 C41 H41A 109.5 . . ?
C39 C41 H41B 109.5 . . ?
H41A C41 H41B 109.5 . . ?
C39 C41 H41C 109.5 . . ?
H41A C41 H41C 109.5 . . ?
H41B C41 H41C 109.5 . . ?
C39 C42 H42A 109.5 . . ?
C39 C42 H42B 109.5 . . ?
H42A C42 H42B 109.5 . . ?
C39 C42 H42C 109.5 . . ?
H42A C42 H42C 109.5 . . ?
H42B C42 H42C 109.5 . . ?
P4 Au2 P3 175.68(4) . . ?
C51 P3 C64 107.94(19) . . ?
C51 P3 C68 102.33(19) . . ?
C64 P3 C68 114.12(18) . . ?
C51 P3 Au2 111.51(14) . . ?
C64 P3 Au2 111.25(14) . . ?
C68 P3 Au2 109.38(13) . . ?
C72 P4 C89 103.50(17) . . ?
C72 P4 C85 107.28(19) . . ?
C89 P4 C85 112.42(19) . . ?
C72 P4 Au2 111.37(13) . . ?
C89 P4 Au2 110.04(14) . . ?
C85 P4 Au2 111.90(14) . . ?
C52 C51 P3 117.4(3) . . ?
C52 C51 H51A 107.9 . . ?
P3 C51 H51A 107.9 . . ?
C52 C51 H51B 107.9 . . ?
P3 C51 H51B 107.9 . . ?
H51A C51 H51B 107.2 . . ?
C63 C52 C53 114.9(4) . . ?
C63 C52 C51 123.3(4) . . ?
C53 C52 C51 121.8(4) . . ?
C54 C53 C52 121.5(4) . . ?
C54 C53 H53 119.2 . . ?
C52 C53 H53 119.2 . . ?
C53 C54 C55 122.9(5) . . ?
C53 C54 H54 118.6 . . ?
C55 C54 H54 118.6 . . ?
C56 C55 C54 114.9(4) . . ?
C56 C55 H55 122.5 . . ?
C54 C55 H55 122.5 . . ?
C55 C56 C63 123.1(4) . . ?
C55 C56 C57 146.9(4) . . ?
C63 C56 C57 90.0(4) . . ?
C58 C57 C62 122.0(5) . . ?
C58 C57 C56 147.3(5) . . ?
C62 C57 C56 90.5(4) . . ?
C57 C58 C59 117.3(5) . . ?
C57 C58 Cl3 121.4(5) . . ?
C59 C58 Cl3 121.2(4) . . ?
C60 C59 C58 121.2(5) . . ?
C60 C59 H59 119.4 . . ?
C58 C59 H59 119.4 . . ?
C59 C60 C61 121.5(6) . . ?
C59 C60 H60 119.2 . . ?
C61 C60 H60 119.2 . . ?
C62 C61 C60 116.5(5) . . ?
C62 C61 H61 121.7 . . ?
C60 C61 H61 121.7 . . ?
C61 C62 C57 121.4(5) . . ?
C61 C62 C63 148.7(5) . . ?
C57 C62 C63 89.8(4) . . ?
C52 C63 C56 122.7(4) . . ?
C52 C63 C62 147.5(4) . . ?
C56 C63 C62 89.7(4) . . ?
C67 C64 C66 110.3(3) . . ?
C67 C64 C65 107.8(4) . . ?
C66 C64 C65 108.2(3) . . ?
C67 C64 P3 110.0(3) . . ?
C66 C64 P3 112.7(3) . . ?
C65 C64 P3 107.7(3) . . ?
C64 C65 H65A 109.5 . . ?
C64 C65 H65B 109.5 . . ?
H65A C65 H65B 109.5 . . ?
C64 C65 H65C 109.5 . . ?
H65A C65 H65C 109.5 . . ?
H65B C65 H65C 109.5 . . ?
C64 C66 H66A 109.5 . . ?
C64 C66 H66B 109.5 . . ?
H66A C66 H66B 109.5 . . ?
C64 C66 H66C 109.5 . . ?
H66A C66 H66C 109.5 . . ?
H66B C66 H66C 109.5 . . ?
C64 C67 H67A 109.5 . . ?
C64 C67 H67B 109.5 . . ?
H67A C67 H67B 109.5 . . ?
C64 C67 H67C 109.5 . . ?
H67A C67 H67C 109.5 . . ?
H67B C67 H67C 109.5 . . ?
C70 C68 C69 109.9(4) . . ?
C70 C68 C71 107.5(4) . . ?
C69 C68 C71 108.7(4) . . ?
C70 C68 P3 110.4(3) . . ?
C69 C68 P3 113.3(3) . . ?
C71 C68 P3 106.7(3) . . ?
C68 C69 H69A 109.5 . . ?
C68 C69 H69B 109.5 . . ?
H69A C69 H69B 109.5 . . ?
C68 C69 H69C 109.5 . . ?
H69A C69 H69C 109.5 . . ?
H69B C69 H69C 109.5 . . ?
C68 C70 H70A 109.5 . . ?
C68 C70 H70B 109.5 . . ?
H70A C70 H70B 109.5 . . ?
C68 C70 H70C 109.5 . . ?
H70A C70 H70C 109.5 . . ?
H70B C70 H70C 109.5 . . ?
C68 C71 H71A 109.5 . . ?
C68 C71 H71B 109.5 . . ?
H71A C71 H71B 109.5 . . ?
C68 C71 H71C 109.5 . . ?
H71A C71 H71C 109.5 . . ?
H71B C71 H71C 109.5 . . ?
C73 C72 P4 118.2(3) . . ?
C73 C72 H72A 107.8 . . ?
P4 C72 H72A 107.8 . . ?
C73 C72 H72B 107.8 . . ?
P4 C72 H72B 107.8 . . ?
H72A C72 H72B 107.1 . . ?
C84 C73 C74 113.7(4) . . ?
C84 C73 C72 123.5(4) . . ?
C74 C73 C72 122.7(4) . . ?
C75 C74 C73 123.1(4) . . ?
C75 C74 H74 118.4 . . ?
C73 C74 H74 118.4 . . ?
C74 C75 C76 122.0(4) . . ?
C74 C75 H75 119.0 . . ?
C76 C75 H75 119.0 . . ?
C77 C76 C75 115.1(4) . . ?
C77 C76 H76 122.4 . . ?
C75 C76 H76 122.4 . . ?
C76 C77 C84 123.1(4) . . ?
C76 C77 C78 147.7(4) . . ?
C84 C77 C78 89.2(4) . . ?
C79 C78 C83 120.7(5) . . ?
C79 C78 C77 148.1(5) . . ?
C83 C78 C77 91.2(4) . . ?
C78 C79 C80 116.4(5) . . ?
C78 C79 Cl4 121.8(5) . . ?
C80 C79 Cl4 121.8(4) . . ?
C81 C80 C79 121.9(5) . . ?
C81 C80 H80 119.0 . . ?
C79 C80 H80 119.0 . . ?
C80 C81 C82 122.3(6) . . ?
C80 C81 H81 118.8 . . ?
C82 C81 H81 118.8 . . ?
C83 C82 C81 115.3(6) . . ?
C83 C82 H82 122.4 . . ?
C81 C82 H82 122.4 . . ?
C82 C83 C78 123.4(4) . . ?
C82 C83 C84 148.0(5) . . ?
C78 C83 C84 88.6(4) . . ?
C73 C84 C77 123.0(4) . . ?
C73 C84 C83 146.0(4) . . ?
C77 C84 C83 91.0(4) . . ?
C86 C85 C88 110.2(4) . . ?
C86 C85 C87 109.0(4) . . ?
C88 C85 C87 107.2(4) . . ?
C86 C85 P4 113.1(3) . . ?
C88 C85 P4 110.0(3) . . ?
C87 C85 P4 107.2(3) . . ?
C85 C86 H86A 109.5 . . ?
C85 C86 H86B 109.5 . . ?
H86A C86 H86B 109.5 . . ?
C85 C86 H86C 109.5 . . ?
H86A C86 H86C 109.5 . . ?
H86B C86 H86C 109.5 . . ?
C85 C87 H87A 109.5 . . ?
C85 C87 H87B 109.5 . . ?
H87A C87 H87B 109.5 . . ?
C85 C87 H87C 109.5 . . ?
H87A C87 H87C 109.5 . . ?
H87B C87 H87C 109.5 . . ?
C85 C88 H88A 109.5 . . ?
C85 C88 H88B 109.5 . . ?
H88A C88 H88B 109.5 . . ?
C85 C88 H88C 109.5 . . ?
H88A C88 H88C 109.5 . . ?
H88B C88 H88C 109.5 . . ?
C92 C89 C91 110.1(3) . . ?
C92 C89 C90 108.6(3) . . ?
C91 C89 C90 106.8(4) . . ?
C92 C89 P4 114.8(3) . . ?
C91 C89 P4 108.7(3) . . ?
C90 C89 P4 107.7(3) . . ?
C89 C90 H90A 109.5 . . ?
C89 C90 H90B 109.5 . . ?
H90A C90 H90B 109.5 . . ?
C89 C90 H90C 109.5 . . ?
H90A C90 H90C 109.5 . . ?
H90B C90 H90C 109.5 . . ?
C89 C91 H91A 109.5 . . ?
C89 C91 H91B 109.5 . . ?
H91A C91 H91B 109.5 . . ?
C89 C91 H91C 109.5 . . ?
H91A C91 H91C 109.5 . . ?
H91B C91 H91C 109.5 . . ?
C89 C92 H92A 109.5 . . ?
C89 C92 H92B 109.5 . . ?
H92A C92 H92B 109.5 . . ?
C89 C92 H92C 109.5 . . ?
H92A C92 H92C 109.5 . . ?
H92B C92 H92C 109.5 . . ?
Cl9 C43 Cl7 112.4(3) . . ?
Cl9 C43 Cl8 111.0(3) . . ?
Cl7 C43 Cl8 109.5(3) . . ?
Cl9 C43 H43 107.9 . . ?
Cl7 C43 H43 107.9 . . ?
Cl8 C43 H43 107.9 . . ?
Cl15 C44 Cl13 107.3(8) . . ?
Cl15 C44 Cl14 112.9(5) . . ?
Cl13 C44 Cl14 113.7(7) . . ?
Cl12 C44 Cl11 109.5(6) . . ?
Cl12 C44 Cl10 111.7(6) . . ?
Cl11 C44 Cl10 106.0(4) . . ?
Cl12 C44 H441 109.8 . . ?
Cl11 C44 H441 109.8 . . ?
Cl10 C44 H441 109.8 . . ?
Cl15 C44 H442 107.6 . . ?
Cl13 C44 H442 107.6 . . ?
Cl14 C44 H442 107.6 . . ?
Cl20 C45 Cl19 110.2(4) . . ?
Cl20 C45 Cl21 122.1(13) . . ?
Cl19 C45 Cl21 107.4(11) . . ?
Cl17 C45 Cl16 101.8(8) . . ?
Cl17 C45 Cl18 109.2(9) . . ?
Cl16 C45 Cl18 110.4(3) . . ?
Cl17 C45 H451 111.6 . . ?
Cl16 C45 H451 111.6 . . ?
Cl18 C45 H451 111.6 . . ?
Cl20 C45 H452 105.3 . . ?
Cl19 C45 H452 105.3 . . ?
Cl21 C45 H452 105.3 . . ?

loop_
_geom_bond_atom_site_label_1
_geom_bond_atom_site_label_2
_geom_bond_distance
_geom_bond_site_symmetry_2
_geom_bond_publ_flag
Au1 P1 2.3090(11) . ?
Au1 P2 2.3117(11) . ?
Cl1 C8 1.744(5) . ?
Cl2 C29 1.741(7) . ?
P1 C1 1.839(4) . ?
P1 C14 1.872(4) . ?
P1 C18 1.875(4) . ?
P2 C22 1.843(5) . ?
P2 C35 1.867(4) . ?
P2 C39 1.887(4) . ?
C1 C2 1.505(5) . ?
C1 H1A 0.9900 . ?
C1 H1B 0.9900 . ?
C2 C13 1.369(5) . ?
C2 C3 1.422(6) . ?
C3 C4 1.380(6) . ?
C3 H3 0.9500 . ?
C4 C5 1.413(6) . ?
C4 H4 0.9500 . ?
C5 C6 1.358(6) . ?
C5 H5 0.9500 . ?
C6 C13 1.422(6) . ?
C6 C7 1.491(6) . ?
C7 C8 1.354(6) . ?
C7 C12 1.422(6) . ?
C8 C9 1.394(7) . ?
C9 C10 1.374(8) . ?
C9 H9 0.9500 . ?
C10 C11 1.423(6) . ?
C10 H10 0.9500 . ?
C11 C12 1.354(6) . ?
C11 H11 0.9500 . ?
C12 C13 1.513(6) . ?
C14 C15 1.523(7) . ?
C14 C16 1.530(7) . ?
C14 C17 1.539(6) . ?
C15 H15A 0.9800 . ?
C15 H15B 0.9800 . ?
C15 H15C 0.9800 . ?
C16 H16A 0.9800 . ?
C16 H16B 0.9800 . ?
C16 H16C 0.9800 . ?
C17 H17A 0.9800 . ?
C17 H17B 0.9800 . ?
C17 H17C 0.9800 . ?
C18 C21 1.520(6) . ?
C18 C20 1.537(6) . ?
C18 C19 1.537(6) . ?
C19 H19A 0.9800 . ?
C19 H19B 0.9800 . ?
C19 H19C 0.9800 . ?
C20 H20A 0.9800 . ?
C20 H20B 0.9800 . ?
C20 H20C 0.9800 . ?
C21 H21A 0.9800 . ?
C21 H21B 0.9800 . ?
C21 H21C 0.9800 . ?
C22 C23 1.513(6) . ?
C22 H22A 0.9900 . ?
C22 H22B 0.9900 . ?
C23 C34 1.362(6) . ?
C23 C24 1.416(6) . ?
C24 C25 1.377(6) . ?
C24 H24 0.9500 . ?
C25 C26 1.420(7) . ?
C25 H25 0.9500 . ?
C26 C27 1.348(7) . ?
C26 H26 0.9500 . ?
C27 C34 1.413(6) . ?
C27 C28 1.521(7) . ?
C28 C29 1.367(7) . ?
C28 C33 1.414(7) . ?
C29 C30 1.421(9) . ?
C30 C31 1.351(9) . ?
C30 H30 0.9500 . ?
C31 C32 1.418(8) . ?
C31 H31 0.9500 . ?
C32 C33 1.367(7) . ?
C32 H32 0.9500 . ?
C33 C34 1.524(6) . ?
C35 C38 1.523(7) . ?
C35 C36 1.530(6) . ?
C35 C37 1.540(6) . ?
C36 H36A 0.9800 . ?
C36 H36B 0.9800 . ?
C36 H36C 0.9800 . ?
C37 H37A 0.9800 . ?
C37 H37B 0.9800 . ?
C37 H37C 0.9800 . ?
C38 H38A 0.9800 . ?
C38 H38B 0.9800 . ?
C38 H38C 0.9800 . ?
C39 C41 1.535(7) . ?
C39 C40 1.538(6) . ?
C39 C42 1.539(7) . ?
C40 H40A 0.9800 . ?
C40 H40B 0.9800 . ?
C40 H40C 0.9800 . ?
C41 H41A 0.9800 . ?
C41 H41B 0.9800 . ?
C41 H41C 0.9800 . ?
C42 H42A 0.9800 . ?
C42 H42B 0.9800 . ?
C42 H42C 0.9800 . ?
Au2 P4 2.3136(10) . ?
Au2 P3 2.3143(10) . ?
Cl3 C58 1.737(5) . ?
Cl4 C79 1.732(6) . ?
P3 C51 1.837(4) . ?
P3 C64 1.872(4) . ?
P3 C68 1.879(4) . ?
P4 C72 1.845(4) . ?
P4 C89 1.874(4) . ?
P4 C85 1.874(4) . ?
C51 C52 1.506(5) . ?
C51 H51A 0.9900 . ?
C51 H51B 0.9900 . ?
C52 C63 1.362(6) . ?
C52 C53 1.421(6) . ?
C53 C54 1.386(6) . ?
C53 H53 0.9500 . ?
C54 C55 1.412(7) . ?
C54 H54 0.9500 . ?
C55 C56 1.346(7) . ?
C55 H55 0.9500 . ?
C56 C63 1.426(6) . ?
C56 C57 1.497(7) . ?
C57 C58 1.352(7) . ?
C57 C62 1.418(6) . ?
C58 C59 1.393(8) . ?
C59 C60 1.371(8) . ?
C59 H59 0.9500 . ?
C60 C61 1.423(7) . ?
C60 H60 0.9500 . ?
C61 C62 1.350(7) . ?
C61 H61 0.9500 . ?
C62 C63 1.510(7) . ?
C64 C67 1.529(6) . ?
C64 C66 1.536(5) . ?
C64 C65 1.541(6) . ?
C65 H65A 0.9800 . ?
C65 H65B 0.9800 . ?
C65 H65C 0.9800 . ?
C66 H66A 0.9800 . ?
C66 H66B 0.9800 . ?
C66 H66C 0.9800 . ?
C67 H67A 0.9800 . ?
C67 H67B 0.9800 . ?
C67 H67C 0.9800 . ?
C68 C70 1.528(6) . ?
C68 C69 1.532(6) . ?
C68 C71 1.538(6) . ?
C69 H69A 0.9800 . ?
C69 H69B 0.9800 . ?
C69 H69C 0.9800 . ?
C70 H70A 0.9800 . ?
C70 H70B 0.9800 . ?
C70 H70C 0.9800 . ?
C71 H71A 0.9800 . ?
C71 H71B 0.9800 . ?
C71 H71C 0.9800 . ?
C72 C73 1.500(5) . ?
C72 H72A 0.9900 . ?
C72 H72B 0.9900 . ?
C73 C84 1.371(5) . ?
C73 C74 1.419(6) . ?
C74 C75 1.380(6) . ?
C74 H74 0.9500 . ?
C75 C76 1.412(6) . ?
C75 H75 0.9500 . ?
C76 C77 1.350(7) . ?
C76 H76 0.9500 . ?
C77 C84 1.419(6) . ?
C77 C78 1.501(7) . ?
C78 C79 1.373(7) . ?
C78 C83 1.424(7) . ?
C79 C80 1.416(9) . ?
C80 C81 1.359(9) . ?
C80 H80 0.9500 . ?
C81 C82 1.425(7) . ?
C81 H81 0.9500 . ?
C82 C83 1.354(7) . ?
C82 H82 0.9500 . ?
C83 C84 1.511(6) . ?
C85 C86 1.531(6) . ?
C85 C88 1.540(6) . ?
C85 C87 1.543(6) . ?
C86 H86A 0.9800 . ?
C86 H86B 0.9800 . ?
C86 H86C 0.9800 . ?
C87 H87A 0.9800 . ?
C87 H87B 0.9800 . ?
C87 H87C 0.9800 . ?
C88 H88A 0.9800 . ?
C88 H88B 0.9800 . ?
C88 H88C 0.9800 . ?
C89 C92 1.523(6) . ?
C89 C91 1.530(5) . ?
C89 C90 1.542(6) . ?
C90 H90A 0.9800 . ?
C90 H90B 0.9800 . ?
C90 H90C 0.9800 . ?
C91 H91A 0.9800 . ?
C91 H91B 0.9800 . ?
C91 H91C 0.9800 . ?
C92 H92A 0.9800 . ?
C92 H92B 0.9800 . ?
C92 H92C 0.9800 . ?
Cl7 C43 1.745(6) . ?
Cl8 C43 1.759(6) . ?
Cl9 C43 1.724(6) . ?
C43 H43 1.0000 . ?
Cl10 C44 1.750(4) . ?
Cl11 C44 1.749(3) . ?
Cl12 C44 1.743(4) . ?
Cl13 C44 1.744(4) . ?
Cl14 C44 1.745(4) . ?
Cl15 C44 1.740(4) . ?
C44 H441 1.0000 . ?
C44 H442 1.0000 . ?
Cl16 C45 1.752(3) . ?
Cl17 C45 1.749(4) . ?
Cl18 C45 1.756(4) . ?
Cl19 C45 1.748(4) . ?
Cl20 C45 1.746(4) . ?
Cl21 C45 1.749(4) . ?
C45 H451 1.0000 . ?
C45 H452 1.0000 . ?

loop_
_geom_torsion_atom_site_label_1
_geom_torsion_atom_site_label_2
_geom_torsion_atom_site_label_3
_geom_torsion_atom_site_label_4
_geom_torsion
_geom_torsion_site_symmetry_1
_geom_torsion_site_symmetry_2
_geom_torsion_site_symmetry_3
_geom_torsion_site_symmetry_4
_geom_torsion_publ_flag
C14 P1 C1 C2 62.6(4) . . . . ?
C18 P1 C1 C2 -178.4(3) . . . . ?
Au1 P1 C1 C2 -60.4(3) . . . . ?
P1 C1 C2 C13 -124.0(4) . . . . ?
P1 C1 C2 C3 61.2(4) . . . . ?
C13 C2 C3 C4 0.3(6) . . . . ?
C1 C2 C3 C4 175.6(4) . . . . ?
C2 C3 C4 C5 -1.7(7) . . . . ?
C3 C4 C5 C6 1.4(6) . . . . ?
C4 C5 C6 C13 0.2(6) . . . . ?
C4 C5 C6 C7 179.9(6) . . . . ?
C5 C6 C7 C8 -2.0(12) . . . . ?
C13 C6 C7 C8 177.7(6) . . . . ?
C5 C6 C7 C12 -179.6(7) . . . . ?
C13 C6 C7 C12 0.1(3) . . . . ?
C12 C7 C8 C9 0.7(6) . . . . ?
C6 C7 C8 C9 -176.5(6) . . . . ?
C12 C7 C8 Cl1 179.7(3) . . . . ?
C6 C7 C8 Cl1 2.5(9) . . . . ?
C7 C8 C9 C10 -0.5(7) . . . . ?
Cl1 C8 C9 C10 -179.4(4) . . . . ?
C8 C9 C10 C11 0.0(8) . . . . ?
C9 C10 C11 C12 0.2(7) . . . . ?
C10 C11 C12 C7 0.1(6) . . . . ?
C10 C11 C12 C13 176.4(6) . . . . ?
C8 C7 C12 C11 -0.6(6) . . . . ?
C6 C7 C12 C11 177.9(4) . . . . ?
C8 C7 C12 C13 -178.6(4) . . . . ?
C6 C7 C12 C13 -0.1(3) . . . . ?
C3 C2 C13 C6 1.2(5) . . . . ?
C1 C2 C13 C6 -173.9(3) . . . . ?
C3 C2 C13 C12 178.8(5) . . . . ?
C1 C2 C13 C12 3.7(9) . . . . ?
C5 C6 C13 C2 -1.6(6) . . . . ?
C7 C6 C13 C2 178.6(4) . . . . ?
C5 C6 C13 C12 179.7(4) . . . . ?
C7 C6 C13 C12 -0.1(3) . . . . ?
C11 C12 C13 C2 5.3(12) . . . . ?
C7 C12 C13 C2 -177.8(6) . . . . ?
C11 C12 C13 C6 -176.8(7) . . . . ?
C7 C12 C13 C6 0.1(3) . . . . ?
C1 P1 C14 C15 39.2(4) . . . . ?
C18 P1 C14 C15 -73.8(4) . . . . ?
Au1 P1 C14 C15 162.4(3) . . . . ?
C1 P1 C14 C16 -81.6(3) . . . . ?
C18 P1 C14 C16 165.4(3) . . . . ?
Au1 P1 C14 C16 41.6(3) . . . . ?
C1 P1 C14 C17 161.7(4) . . . . ?
C18 P1 C14 C17 48.7(4) . . . . ?
Au1 P1 C14 C17 -75.1(4) . . . . ?
C1 P1 C18 C21 -71.3(3) . . . . ?
C14 P1 C18 C21 43.1(4) . . . . ?
Au1 P1 C18 C21 168.5(3) . . . . ?
C1 P1 C18 C20 49.7(3) . . . . ?
C14 P1 C18 C20 164.1(3) . . . . ?
Au1 P1 C18 C20 -70.5(3) . . . . ?
C1 P1 C18 C19 164.9(3) . . . . ?
C14 P1 C18 C19 -80.7(3) . . . . ?
Au1 P1 C18 C19 44.7(3) . . . . ?
C35 P2 C22 C23 54.1(4) . . . . ?
C39 P2 C22 C23 174.4(3) . . . . ?
Au1 P2 C22 C23 -68.0(3) . . . . ?
P2 C22 C23 C34 -121.8(4) . . . . ?
P2 C22 C23 C24 61.7(5) . . . . ?
C34 C23 C24 C25 1.6(6) . . . . ?
C22 C23 C24 C25 178.4(4) . . . . ?
C23 C24 C25 C26 -0.1(7) . . . . ?
C24 C25 C26 C27 0.0(7) . . . . ?
C25 C26 C27 C34 -1.5(7) . . . . ?
C25 C26 C27 C28 -177.4(7) . . . . ?
C26 C27 C28 C29 -5.9(15) . . . . ?
C34 C27 C28 C29 177.6(9) . . . . ?
C26 C27 C28 C33 175.7(8) . . . . ?
C34 C27 C28 C33 -0.9(4) . . . . ?
C33 C28 C29 C30 -1.8(9) . . . . ?
C27 C28 C29 C30 180.0(7) . . . . ?
C33 C28 C29 Cl2 178.3(4) . . . . ?
C27 C28 C29 Cl2 0.1(12) . . . . ?
C28 C29 C30 C31 -0.2(10) . . . . ?
Cl2 C29 C30 C31 179.7(5) . . . . ?
C29 C30 C31 C32 1.1(10) . . . . ?
C30 C31 C32 C33 0.1(9) . . . . ?
C31 C32 C33 C28 -2.1(8) . . . . ?
C31 C32 C33 C34 -179.6(7) . . . . ?
C29 C28 C33 C32 3.1(8) . . . . ?
C27 C28 C33 C32 -177.9(5) . . . . ?
C29 C28 C33 C34 -178.2(5) . . . . ?
C27 C28 C33 C34 0.8(4) . . . . ?
C24 C23 C34 C27 -3.1(6) . . . . ?
C22 C23 C34 C27 -179.9(4) . . . . ?
C24 C23 C34 C33 177.5(6) . . . . ?
C22 C23 C34 C33 0.7(9) . . . . ?
C26 C27 C34 C23 3.3(7) . . . . ?
C28 C27 C34 C23 -178.8(4) . . . . ?
C26 C27 C34 C33 -177.0(5) . . . . ?
C28 C27 C34 C33 0.8(4) . . . . ?
C32 C33 C34 C23 -3.5(14) . . . . ?
C28 C33 C34 C23 178.6(7) . . . . ?
C32 C33 C34 C27 177.0(8) . . . . ?
C28 C33 C34 C27 -0.9(4) . . . . ?
C22 P2 C35 C38 165.6(3) . . . . ?
C39 P2 C35 C38 52.1(4) . . . . ?
Au1 P2 C35 C38 -70.3(3) . . . . ?
C22 P2 C35 C36 -77.6(4) . . . . ?
C39 P2 C35 C36 168.9(3) . . . . ?
Au1 P2 C35 C36 46.5(3) . . . . ?
C22 P2 C35 C37 43.2(4) . . . . ?
C39 P2 C35 C37 -70.3(4) . . . . ?
Au1 P2 C35 C37 167.3(3) . . . . ?
C22 P2 C39 C41 163.4(3) . . . . ?
C35 P2 C39 C41 -79.8(4) . . . . ?
Au1 P2 C39 C41 43.0(3) . . . . ?
C22 P2 C39 C40 -72.9(4) . . . . ?
C35 P2 C39 C40 43.8(5) . . . . ?
Au1 P2 C39 C40 166.7(3) . . . . ?
C22 P2 C39 C42 46.4(4) . . . . ?
C35 P2 C39 C42 163.1(3) . . . . ?
Au1 P2 C39 C42 -74.0(3) . . . . ?
C64 P3 C51 C52 53.0(4) . . . . ?
C68 P3 C51 C52 173.7(3) . . . . ?
Au2 P3 C51 C52 -69.5(3) . . . . ?
P3 C51 C52 C63 -119.8(4) . . . . ?
P3 C51 C52 C53 63.6(5) . . . . ?
C63 C52 C53 C54 1.7(6) . . . . ?
C51 C52 C53 C54 178.6(4) . . . . ?
C52 C53 C54 C55 -1.5(7) . . . . ?
C53 C54 C55 C56 0.4(7) . . . . ?
C54 C55 C56 C63 0.3(6) . . . . ?
C54 C55 C56 C57 177.4(6) . . . . ?
C55 C56 C57 C58 -2.9(13) . . . . ?
C63 C56 C57 C58 174.6(7) . . . . ?
C55 C56 C57 C62 -177.4(7) . . . . ?
C63 C56 C57 C62 0.2(3) . . . . ?
C62 C57 C58 C59 -0.5(7) . . . . ?
C56 C57 C58 C59 -173.9(6) . . . . ?
C62 C57 C58 Cl3 177.2(3) . . . . ?
C56 C57 C58 Cl3 3.8(10) . . . . ?
C57 C58 C59 C60 0.4(8) . . . . ?
Cl3 C58 C59 C60 -177.4(4) . . . . ?
C58 C59 C60 C61 0.3(9) . . . . ?
C59 C60 C61 C62 -0.7(8) . . . . ?
C60 C61 C62 C57 0.6(7) . . . . ?
C60 C61 C62 C63 174.2(7) . . . . ?
C58 C57 C62 C61 0.0(7) . . . . ?
C56 C57 C62 C61 176.5(4) . . . . ?
C58 C57 C62 C63 -176.6(4) . . . . ?
C56 C57 C62 C63 -0.2(3) . . . . ?
C53 C52 C63 C56 -1.0(6) . . . . ?
C51 C52 C63 C56 -177.8(4) . . . . ?
C53 C52 C63 C62 -177.7(6) . . . . ?
C51 C52 C63 C62 5.6(9) . . . . ?
C55 C56 C63 C52 0.0(7) . . . . ?
C57 C56 C63 C52 -178.4(4) . . . . ?
C55 C56 C63 C62 178.2(4) . . . . ?
C57 C56 C63 C62 -0.2(3) . . . . ?
C61 C62 C63 C52 2.8(13) . . . . ?
C57 C62 C63 C52 177.4(7) . . . . ?
C61 C62 C63 C56 -174.3(8) . . . . ?
C57 C62 C63 C56 0.2(3) . . . . ?
C51 P3 C64 C67 161.8(3) . . . . ?
C68 P3 C64 C67 48.8(4) . . . . ?
Au2 P3 C64 C67 -75.6(3) . . . . ?
C51 P3 C64 C66 38.3(3) . . . . ?
C68 P3 C64 C66 -74.7(3) . . . . ?
Au2 P3 C64 C66 160.9(3) . . . . ?
C51 P3 C64 C65 -81.0(3) . . . . ?
C68 P3 C64 C65 166.0(3) . . . . ?
Au2 P3 C64 C65 41.7(3) . . . . ?
C51 P3 C68 C70 166.2(3) . . . . ?
C64 P3 C68 C70 -77.5(3) . . . . ?
Au2 P3 C68 C70 47.9(3) . . . . ?
C51 P3 C68 C69 -70.0(4) . . . . ?
C64 P3 C68 C69 46.3(4) . . . . ?
Au2 P3 C68 C69 171.6(3) . . . . ?
C51 P3 C68 C71 49.6(3) . . . . ?
C64 P3 C68 C71 165.9(3) . . . . ?
Au2 P3 C68 C71 -68.7(3) . . . . ?
C89 P4 C72 C73 180.0(3) . . . . ?
C85 P4 C72 C73 60.9(4) . . . . ?
Au2 P4 C72 C73 -61.8(3) . . . . ?
P4 C72 C73 C84 -125.8(4) . . . . ?
P4 C72 C73 C74 59.4(5) . . . . ?
C84 C73 C74 C75 1.1(6) . . . . ?
C72 C73 C74 C75 176.3(4) . . . . ?
C73 C74 C75 C76 -1.1(7) . . . . ?
C74 C75 C76 C77 -0.2(7) . . . . ?
C75 C76 C77 C84 1.4(6) . . . . ?
C75 C76 C77 C78 -179.3(6) . . . . ?
C76 C77 C78 C79 -2.1(13) . . . . ?
C84 C77 C78 C79 177.3(8) . . . . ?
C76 C77 C78 C83 -179.5(7) . . . . ?
C84 C77 C78 C83 -0.1(3) . . . . ?
C83 C78 C79 C80 0.0(7) . . . . ?
C77 C78 C79 C80 -176.9(7) . . . . ?
C83 C78 C79 Cl4 178.4(4) . . . . ?
C77 C78 C79 Cl4 1.5(11) . . . . ?
C78 C79 C80 C81 -0.4(9) . . . . ?
Cl4 C79 C80 C81 -178.7(5) . . . . ?
C79 C80 C81 C82 0.2(10) . . . . ?
C80 C81 C82 C83 0.3(8) . . . . ?
C81 C82 C83 C78 -0.6(7) . . . . ?
C81 C82 C83 C84 177.1(6) . . . . ?
C79 C78 C83 C82 0.5(7) . . . . ?
C77 C78 C83 C82 178.9(5) . . . . ?
C79 C78 C83 C84 -178.3(4) . . . . ?
C77 C78 C83 C84 0.0(3) . . . . ?
C74 C73 C84 C77 0.0(6) . . . . ?
C72 C73 C84 C77 -175.2(4) . . . . ?
C74 C73 C84 C83 178.2(6) . . . . ?
C72 C73 C84 C83 3.1(9) . . . . ?
C76 C77 C84 C73 -1.3(7) . . . . ?
C78 C77 C84 C73 179.1(4) . . . . ?
C76 C77 C84 C83 179.7(4) . . . . ?
C78 C77 C84 C83 0.0(3) . . . . ?
C82 C83 C84 C73 3.3(12) . . . . ?
C78 C83 C84 C73 -178.6(6) . . . . ?
C82 C83 C84 C77 -178.2(8) . . . . ?
C78 C83 C84 C77 -0.1(3) . . . . ?
C72 P4 C85 C86 40.0(4) . . . . ?
C89 P4 C85 C86 -73.1(4) . . . . ?
Au2 P4 C85 C86 162.4(3) . . . . ?
C72 P4 C85 C88 163.7(3) . . . . ?
C89 P4 C85 C88 50.6(4) . . . . ?
Au2 P4 C85 C88 -73.9(3) . . . . ?
C72 P4 C85 C87 -80.1(3) . . . . ?
C89 P4 C85 C87 166.7(3) . . . . ?
Au2 P4 C85 C87 42.3(3) . . . . ?
C72 P4 C89 C92 -76.3(3) . . . . ?
C85 P4 C89 C92 39.2(4) . . . . ?
Au2 P4 C89 C92 164.6(3) . . . . ?
C72 P4 C89 C91 160.0(3) . . . . ?
C85 P4 C89 C91 -84.5(3) . . . . ?
Au2 P4 C89 C91 40.9(3) . . . . ?
C72 P4 C89 C90 44.7(3) . . . . ?
C85 P4 C89 C90 160.2(3) . . . . ?
Au2 P4 C89 C90 -74.4(3) . . . . ?

loop_
_exptl_oxdiff_crystal_face_indexfrac_h
_exptl_oxdiff_crystal_face_indexfrac_k
_exptl_oxdiff_crystal_face_indexfrac_l
_exptl_oxdiff_crystal_face_x
_exptl_oxdiff_crystal_face_y
_exptl_oxdiff_crystal_face_z
0.9995 0.0003 -0.9994 -0.0127 0.0292 0.0112
1.0000 0.0004 -0.0003 0.0067 0.0194 0.0244
-1.0000 -0.0004 0.0003 -0.0067 -0.0194 -0.0244
0.0017 1.0000 4.9960 0.0663 -0.0730 0.0935
-0.0005 -0.0000 -0.9991 -0.0194 0.0099 -0.0132
-1.9968 -4.9997 -0.0018 0.1399 0.0799 -0.1853
0.9964 4.9993 -0.9970 -0.1660 -0.0894 0.1476
1.0036 -4.9986 0.9963 0.1795 0.1282 -0.0988
-0.9995 -0.0003 0.9994 0.0127 -0.0292 -0.0112
